data_1548921
loop_
_publ_author_name
'Settineri, Nicholas S.'
'Arnold, John'

_publ_section_title
;
 Insertion, protonolysis and photolysis reactivity of a thorium monoalkyl
 amidinate complex.
;
_journal_issue 10
_journal_name_full 'Chemical science'
_journal_page_first 2831
_journal_page_last 2841
_journal_paper_doi 10.1039/c7sc05328b
_journal_volume 9
_journal_year 2018
_chemical_formula_sum 'C13.75 H25 N3 Th0.5'
_chemical_formula_weight 348.39
_chemical_name_systematic Th[(iPr)NC(CH2)N(iPr)](BIMA)2
_space_group_crystal_system triclinic
_space_group_IT_number 2
_space_group_name_Hall '-P 1'
_space_group_name_H-M_alt 'P -1'
_symmetry_space_group_name_Hall '-P 1'
_symmetry_space_group_name_H-M 'P -1'
_atom_sites_solution_hydrogens geom
_atom_sites_solution_primary iterative
_atom_sites_solution_secondary difmap
_audit_creation_method SHELXL-2014/7
_audit_update_record
;
2017-12-14 deposited with the CCDC.
2018-02-16 downloaded from the CCDC.
;
_cell_angle_alpha 61.8432(7)
_cell_angle_beta 79.1570(8)
_cell_angle_gamma 86.2752(8)
_cell_formula_units_Z 4
_cell_length_a 11.5082(5)
_cell_length_b 12.3194(5)
_cell_length_c 12.8462(5)
_cell_measurement_reflns_used 9709
_cell_measurement_temperature 100(2)
_cell_measurement_theta_max 25.35
_cell_measurement_theta_min 2.43
_cell_volume 1576.47(11)
_computing_cell_refinement 'Bruker SAINT'
_computing_data_collection 'Bruker APEX2'
_computing_data_reduction 'Bruker SAINT'
_computing_molecular_graphics Mercury
_computing_publication_material WinGX
_computing_structure_refinement 'SHELXL-2014/7 (Sheldrick, 2014)'
_computing_structure_solution 'SHELXT (Sheldrick 2014)'
_diffrn_ambient_temperature 100(2)
_diffrn_detector_area_resol_mean 8.366
_diffrn_measured_fraction_theta_full 0.998
_diffrn_measured_fraction_theta_max 0.997
_diffrn_measurement_device_type 'Bruker APEX-II CCD'
_diffrn_measurement_method 'phi and omega scans'
_diffrn_radiation_type MoK\a
_diffrn_radiation_wavelength 0.71073
_diffrn_reflns_av_R_equivalents 0.0263
_diffrn_reflns_av_unetI/netI 0.0137
_diffrn_reflns_Laue_measured_fraction_full 0.998
_diffrn_reflns_Laue_measured_fraction_max 0.997
_diffrn_reflns_limit_h_max 13
_diffrn_reflns_limit_h_min -13
_diffrn_reflns_limit_k_max 14
_diffrn_reflns_limit_k_min -14
_diffrn_reflns_limit_l_max 15
_diffrn_reflns_limit_l_min -15
_diffrn_reflns_number 47536
_diffrn_reflns_point_group_measured_fraction_full 0.998
_diffrn_reflns_point_group_measured_fraction_max 0.997
_diffrn_reflns_theta_full 25.000
_diffrn_reflns_theta_max 25.355
_diffrn_reflns_theta_min 1.802
_diffrn_source 'microfocus sealed tube'
_exptl_absorpt_coefficient_mu 4.753
_exptl_absorpt_correction_T_max 0.745
_exptl_absorpt_correction_T_min 0.567
_exptl_absorpt_correction_type multi-scan
_exptl_absorpt_process_details SADABS
_exptl_crystal_colour Colorless
_exptl_crystal_density_diffrn 1.468
_exptl_crystal_description Block
_exptl_crystal_F_000 694
_exptl_crystal_size_max 0.100
_exptl_crystal_size_mid 0.100
_exptl_crystal_size_min 0.100
_refine_diff_density_max 2.661
_refine_diff_density_min -1.099
_refine_diff_density_rms 0.094
_refine_ls_extinction_method none
_refine_ls_goodness_of_fit_ref 1.117
_refine_ls_hydrogen_treatment constr
_refine_ls_matrix_type full
_refine_ls_number_parameters 314
_refine_ls_number_reflns 5773
_refine_ls_number_restraints 0
_refine_ls_restrained_S_all 1.117
_refine_ls_R_factor_all 0.0215
_refine_ls_R_factor_gt 0.0207
_refine_ls_shift/su_max 0.001
_refine_ls_shift/su_mean 0.000
_refine_ls_structure_factor_coef Fsqd
_refine_ls_weighting_details 'w=1/[\s^2^(Fo^2^)+(0.0154P)^2^+4.5795P] where P=(Fo^2^+2Fc^2^)/3'
_refine_ls_weighting_scheme calc
_refine_ls_wR_factor_gt 0.0488
_refine_ls_wR_factor_ref 0.0493
_reflns_Friedel_coverage 0.000
_reflns_number_gt 5597
_reflns_number_total 5773
_reflns_threshold_expression 'I > 2\s(I)'
_cod_data_source_file c7sc05328b2.cif
_cod_data_source_block Th(BIMA)2(BIMA_Star)
_cod_depositor_comments 'Adding full bibliography for 1548917--1548927.cif.'
_cod_original_formula_sum 'C13.75 H25 N3 Th0.50'
_cod_database_code 1548921
_shelx_shelxl_version_number 2014/7
_shelx_space_group_comment
;
The symmetry employed for this shelxl refinement is uniquely defined
by the following loop, which should always be used as a source of
symmetry information in preference to the above space-group names.
They are only intended as comments.
;
_shelx_estimated_absorpt_t_min 0.797
_shelx_estimated_absorpt_t_max 0.797

loop_
_space_group_symop_operation_xyz
'x, y, z'
'-x, -y, -z'

loop_
_atom_site_label
_atom_site_type_symbol
_atom_site_fract_x
_atom_site_fract_y
_atom_site_fract_z
_atom_site_U_iso_or_equiv
_atom_site_adp_type
_atom_site_occupancy
_atom_site_site_symmetry_order
_atom_site_calc_flag
_atom_site_refinement_flags_posn
_atom_site_refinement_flags_adp
_atom_site_refinement_flags_occupancy
_atom_site_disorder_assembly
_atom_site_disorder_group
C1 C 0.3852(3) 0.0381(3) 0.3035(4) 0.0319(8) Uani 1 1 d . . . . .
H1A H 0.4332 0.1057 0.2348 0.048 Uiso 1 1 calc R U . . .
H1B H 0.4096 -0.0403 0.3049 0.048 Uiso 1 1 calc R U . . .
H1C H 0.3965 0.0364 0.3779 0.048 Uiso 1 1 calc R U . . .
C2 C 0.2551(3) 0.0572(3) 0.2924(3) 0.0233(7) Uani 1 1 d . . . . .
H2 H 0.2421 0.0473 0.2225 0.028 Uiso 1 1 calc R U . . .
C3 C 0.1792(3) -0.0400(3) 0.4074(3) 0.0310(8) Uani 1 1 d . . . . .
H3A H 0.1897 -0.0291 0.4759 0.046 Uiso 1 1 calc R U . . .
H3B H 0.2039 -0.1225 0.4205 0.046 Uiso 1 1 calc R U . . .
H3C H 0.0957 -0.0305 0.3992 0.046 Uiso 1 1 calc R U . . .
C4 C 0.1255(3) 0.2344(3) 0.2358(3) 0.0187(6) Uani 1 1 d . . . . .
C5 C 0.0298(3) 0.1685(3) 0.2193(3) 0.0272(7) Uani 1 1 d . . . . .
H5A H 0.0626 0.0961 0.2129 0.041 Uiso 1 1 calc R U . . .
H5B H -0.0003 0.2243 0.1459 0.041 Uiso 1 1 calc R U . . .
H5C H -0.0350 0.1425 0.2884 0.041 Uiso 1 1 calc R U . . .
C6 C -0.0551(3) 0.3967(4) 0.3261(4) 0.0349(9) Uani 1 1 d . . . . .
H6A H -0.0705 0.3087 0.3811 0.052 Uiso 1 1 calc R U . . .
H6B H -0.1300 0.4400 0.3203 0.052 Uiso 1 1 calc R U . . .
H6C H -0.0026 0.4301 0.3566 0.052 Uiso 1 1 calc R U . . .
C7 C 0.0039(3) 0.4142(3) 0.2020(3) 0.0224(7) Uani 1 1 d . . . . .
H7 H -0.0482 0.3762 0.1732 0.027 Uiso 1 1 calc R U . . .
C8 C 0.0229(3) 0.5503(3) 0.1136(4) 0.0315(8) Uani 1 1 d . . . . .
H8A H 0.0758 0.5876 0.1402 0.047 Uiso 1 1 calc R U . . .
H8B H -0.0533 0.5911 0.1095 0.047 Uiso 1 1 calc R U . . .
H8C H 0.0586 0.5601 0.0340 0.047 Uiso 1 1 calc R U . . .
C9 C 0.1670(5) 0.6869(5) 0.3150(5) 0.0600(14) Uani 1 1 d . . . . .
H9A H 0.1112 0.6574 0.2844 0.090 Uiso 1 1 calc R U . . .
H9B H 0.1670 0.7771 0.2768 0.090 Uiso 1 1 calc R U . . .
H9C H 0.1431 0.6534 0.4021 0.090 Uiso 1 1 calc R U . . .
C10 C 0.2914(4) 0.6446(4) 0.2866(4) 0.0453(11) Uani 1 1 d . . . . .
H10 H 0.3146 0.6933 0.1975 0.054 Uiso 1 1 calc R U . . .
C11 C 0.3831(5) 0.6813(5) 0.3359(4) 0.0555(13) Uani 1 1 d . . . . .
H11A H 0.3613 0.6438 0.4235 0.083 Uiso 1 1 calc R U . . .
H11B H 0.3863 0.7712 0.3019 0.083 Uiso 1 1 calc R U . . .
H11C H 0.4608 0.6527 0.3142 0.083 Uiso 1 1 calc R U . . .
C12 C 0.2754(3) 0.4184(4) 0.4209(3) 0.0306(8) Uani 1 1 d . . . . .
C13 C 0.2261(5) 0.4296(5) 0.5329(4) 0.0558(13) Uani 1 1 d . . . . .
H13A H 0.1394 0.4247 0.5471 0.084 Uiso 1 1 calc R U . . .
H13B H 0.2517 0.5089 0.5227 0.084 Uiso 1 1 calc R U . . .
H13C H 0.2551 0.3626 0.6017 0.084 Uiso 1 1 calc R U . . .
C14 C 0.1424(4) 0.1578(4) 0.5793(4) 0.0406(9) Uani 1 1 d . . . . .
H14A H 0.1318 0.0706 0.6388 0.061 Uiso 1 1 calc R U . . .
H14B H 0.1006 0.1742 0.5138 0.061 Uiso 1 1 calc R U . . .
H14C H 0.1103 0.2088 0.6173 0.061 Uiso 1 1 calc R U . . .
C15 C 0.2725(4) 0.1885(4) 0.5300(4) 0.0435(10) Uani 1 1 d . . . . .
H15 H 0.2942 0.1315 0.4945 0.052 Uiso 1 1 calc R U . . .
C16 C 0.3535(5) 0.1515(6) 0.6162(6) 0.0762(18) Uani 1 1 d . . . . .
H16A H 0.4353 0.1697 0.5728 0.114 Uiso 1 1 calc R U . . .
H16B H 0.3430 0.0629 0.6709 0.114 Uiso 1 1 calc R U . . .
H16C H 0.3360 0.1970 0.6623 0.114 Uiso 1 1 calc R U . . .
C17 C 0.6068(3) 0.3873(5) 0.3362(4) 0.0405(10) Uani 1 1 d . . . . .
H17A H 0.5904 0.4754 0.2985 0.061 Uiso 1 1 calc R U . . .
H17B H 0.6723 0.3721 0.3799 0.061 Uiso 1 1 calc R U . . .
H17C H 0.5361 0.3407 0.3921 0.061 Uiso 1 1 calc R U . . .
C18 C 0.6405(3) 0.3465(4) 0.2398(3) 0.0288(8) Uani 1 1 d . . . . .
H18 H 0.7073 0.4006 0.1783 0.035 Uiso 1 1 calc R U . . .
C19 C 0.6798(3) 0.2134(4) 0.2944(4) 0.0418(10) Uani 1 1 d . . . . .
H19A H 0.6158 0.1601 0.3568 0.063 Uiso 1 1 calc R U . . .
H19B H 0.7500 0.2066 0.3298 0.063 Uiso 1 1 calc R U . . .
H19C H 0.6989 0.1879 0.2316 0.063 Uiso 1 1 calc R U . . .
C20 C 0.5532(3) 0.3543(3) 0.0762(3) 0.0196(6) Uani 1 1 d . . . . .
C21 C 0.6620(3) 0.3826(3) -0.0090(3) 0.0228(7) Uani 1 1 d . . . . .
H21A H 0.6726 0.3207 -0.0384 0.027 Uiso 1 1 calc R U . . .
H21B H 0.7287 0.3758 0.0322 0.027 Uiso 1 1 calc R U . . .
C22 C 0.4779(4) 0.1814(4) -0.0221(4) 0.0376(9) Uani 1 1 d . . . . .
H22A H 0.5584 0.1691 -0.0043 0.056 Uiso 1 1 calc R U . . .
H22B H 0.4769 0.1737 -0.0944 0.056 Uiso 1 1 calc R U . . .
H22C H 0.4239 0.1192 0.0457 0.056 Uiso 1 1 calc R U . . .
C23 C 0.4382(3) 0.3103(3) -0.0427(3) 0.0258(7) Uani 1 1 d . . . . .
H23 H 0.4888 0.3736 -0.1166 0.031 Uiso 1 1 calc R U . . .
C24 C 0.3094(3) 0.3252(4) -0.0597(3) 0.0359(9) Uani 1 1 d . . . . .
H24A H 0.2605 0.2590 0.0096 0.054 Uiso 1 1 calc R U . . .
H24B H 0.3030 0.3211 -0.1328 0.054 Uiso 1 1 calc R U . . .
H24C H 0.2821 0.4050 -0.0669 0.054 Uiso 1 1 calc R U . . .
C25 C 0.1881(9) -0.0011(9) -0.0593(9) 0.120(3) Uiso 1 1 d . . . A -1
C26 C -0.0055(8) 0.1060(8) -0.0405(8) 0.0369(18) Uiso 0.5 1 d . . P A -1
C27 C 0.0640(12) 0.1145(13) -0.0683(12) 0.163(5) Uiso 1 1 d . . . A -1
C28 C -0.0979(11) 0.1121(11) -0.0059(11) 0.067(3) Uiso 0.5 1 d . . P A -1
C29 C 0.0767(11) -0.0052(12) -0.0149(11) 0.070(3) Uiso 0.5 1 d . . P A -1
N1 N 0.2251(2) 0.1831(2) 0.2712(2) 0.0183(5) Uani 1 1 d . . . . .
N2 N 0.1175(2) 0.3534(2) 0.2102(2) 0.0194(5) Uani 1 1 d . . . . .
N3 N 0.2990(3) 0.5152(3) 0.3111(3) 0.0303(7) Uani 1 1 d . . . . .
N4 N 0.2968(2) 0.3100(3) 0.4229(2) 0.0252(6) Uani 1 1 d . . . . .
N5 N 0.5388(2) 0.3598(3) 0.1822(2) 0.0210(6) Uani 1 1 d . . . . .
N6 N 0.4472(2) 0.3296(2) 0.0592(2) 0.0204(6) Uani 1 1 d . . . . .
Th1 Th 0.32918(2) 0.38643(2) 0.20264(2) 0.01698(4) Uani 1 1 d . . . . .

loop_
_atom_site_aniso_label
_atom_site_aniso_U_11
_atom_site_aniso_U_22
_atom_site_aniso_U_33
_atom_site_aniso_U_23
_atom_site_aniso_U_13
_atom_site_aniso_U_12
C1 0.0276(18) 0.0209(17) 0.045(2) -0.0134(17) -0.0093(16) 0.0060(14)
C2 0.0245(17) 0.0165(16) 0.0274(18) -0.0088(14) -0.0049(14) -0.0004(13)
C3 0.035(2) 0.0185(17) 0.033(2) -0.0066(15) -0.0058(16) -0.0028(14)
C4 0.0173(15) 0.0200(16) 0.0173(15) -0.0086(13) 0.0013(12) -0.0027(12)
C5 0.0221(17) 0.0252(18) 0.0344(19) -0.0128(16) -0.0077(14) -0.0030(13)
C6 0.0217(17) 0.046(2) 0.039(2) -0.0243(19) 0.0037(15) 0.0001(16)
C7 0.0124(14) 0.0250(17) 0.0311(18) -0.0145(15) -0.0033(13) 0.0009(12)
C8 0.0232(17) 0.0245(18) 0.040(2) -0.0094(17) -0.0085(15) 0.0048(14)
C9 0.080(4) 0.044(3) 0.064(3) -0.037(3) -0.003(3) 0.011(2)
C10 0.070(3) 0.034(2) 0.038(2) -0.026(2) 0.007(2) -0.009(2)
C11 0.080(3) 0.054(3) 0.044(3) -0.037(2) 0.014(2) -0.028(3)
C12 0.0241(17) 0.046(2) 0.0282(19) -0.0232(18) -0.0011(14) -0.0042(15)
C13 0.072(3) 0.064(3) 0.032(2) -0.029(2) 0.008(2) 0.002(3)
C14 0.037(2) 0.038(2) 0.040(2) -0.0146(19) 0.0032(18) -0.0132(17)
C15 0.033(2) 0.046(2) 0.030(2) 0.0016(19) -0.0056(17) -0.0089(18)
C16 0.060(3) 0.066(4) 0.071(4) -0.001(3) -0.024(3) -0.005(3)
C17 0.0224(18) 0.073(3) 0.030(2) -0.027(2) -0.0026(15) -0.0117(18)
C18 0.0151(16) 0.042(2) 0.0250(18) -0.0119(16) -0.0037(13) -0.0046(14)
C19 0.028(2) 0.051(3) 0.032(2) -0.0049(19) -0.0109(16) 0.0054(18)
C20 0.0191(15) 0.0130(15) 0.0221(16) -0.0055(13) -0.0015(12) 0.0012(12)
C21 0.0196(16) 0.0205(16) 0.0240(17) -0.0085(14) 0.0002(13) 0.0003(12)
C22 0.048(2) 0.032(2) 0.036(2) -0.0228(18) 0.0106(18) -0.0108(17)
C23 0.0282(18) 0.0295(18) 0.0229(17) -0.0166(15) 0.0035(14) -0.0089(14)
C24 0.033(2) 0.052(2) 0.029(2) -0.0241(19) -0.0013(16) -0.0143(17)
N1 0.0174(13) 0.0168(13) 0.0194(13) -0.0080(11) -0.0011(10) -0.0011(10)
N2 0.0141(12) 0.0191(13) 0.0228(14) -0.0086(12) -0.0014(10) -0.0003(10)
N3 0.0391(17) 0.0279(16) 0.0288(16) -0.0182(14) -0.0007(13) -0.0059(13)
N4 0.0222(14) 0.0298(16) 0.0207(14) -0.0095(13) -0.0022(11) -0.0040(12)
N5 0.0138(12) 0.0260(15) 0.0209(14) -0.0096(12) -0.0015(10) -0.0015(10)
N6 0.0186(13) 0.0227(14) 0.0211(14) -0.0120(12) 0.0001(11) -0.0031(11)
Th1 0.01383(6) 0.01747(7) 0.01887(7) -0.00846(5) -0.00055(4) -0.00191(4)

loop_
_atom_type_symbol
_atom_type_description
_atom_type_scat_dispersion_real
_atom_type_scat_dispersion_imag
_atom_type_scat_source
C C 0.0033 0.0016 'International Tables Vol C Tables 4.2.6.8 and 6.1.1.4'
H H 0.0000 0.0000 'International Tables Vol C Tables 4.2.6.8 and 6.1.1.4'
N N 0.0061 0.0033 'International Tables Vol C Tables 4.2.6.8 and 6.1.1.4'
Th Th -7.2400 8.8979 'International Tables Vol C Tables 4.2.6.8 and 6.1.1.4'

loop_
_geom_angle_atom_site_label_1
_geom_angle_atom_site_label_2
_geom_angle_atom_site_label_3
_geom_angle
_geom_angle_site_symmetry_1
_geom_angle_site_symmetry_3
C2 C1 H1A 109.5 . .
C2 C1 H1B 109.5 . .
H1A C1 H1B 109.5 . .
C2 C1 H1C 109.5 . .
H1A C1 H1C 109.5 . .
H1B C1 H1C 109.5 . .
N1 C2 C1 108.6(3) . .
N1 C2 C3 111.7(3) . .
C1 C2 C3 109.2(3) . .
N1 C2 H2 109.1 . .
C1 C2 H2 109.1 . .
C3 C2 H2 109.1 . .
C2 C3 H3A 109.5 . .
C2 C3 H3B 109.5 . .
H3A C3 H3B 109.5 . .
C2 C3 H3C 109.5 . .
H3A C3 H3C 109.5 . .
H3B C3 H3C 109.5 . .
N1 C4 N2 114.4(3) . .
N1 C4 C5 123.8(3) . .
N2 C4 C5 121.7(3) . .
N1 C4 Th1 59.19(16) . .
N2 C4 Th1 56.84(15) . .
C5 C4 Th1 165.6(2) . .
C4 C5 H5A 109.5 . .
C4 C5 H5B 109.5 . .
H5A C5 H5B 109.5 . .
C4 C5 H5C 109.5 . .
H5A C5 H5C 109.5 . .
H5B C5 H5C 109.5 . .
C7 C6 H6A 109.5 . .
C7 C6 H6B 109.5 . .
H6A C6 H6B 109.5 . .
C7 C6 H6C 109.5 . .
H6A C6 H6C 109.5 . .
H6B C6 H6C 109.5 . .
N2 C7 C8 109.7(3) . .
N2 C7 C6 109.3(3) . .
C8 C7 C6 110.4(3) . .
N2 C7 H7 109.1 . .
C8 C7 H7 109.1 . .
C6 C7 H7 109.1 . .
C7 C8 H8A 109.5 . .
C7 C8 H8B 109.5 . .
H8A C8 H8B 109.5 . .
C7 C8 H8C 109.5 . .
H8A C8 H8C 109.5 . .
H8B C8 H8C 109.5 . .
C10 C9 H9A 109.5 . .
C10 C9 H9B 109.5 . .
H9A C9 H9B 109.5 . .
C10 C9 H9C 109.5 . .
H9A C9 H9C 109.5 . .
H9B C9 H9C 109.5 . .
N3 C10 C11 113.0(4) . .
N3 C10 C9 115.4(4) . .
C11 C10 C9 113.1(4) . .
N3 C10 H10 104.6 . .
C11 C10 H10 104.6 . .
C9 C10 H10 104.6 . .
C10 C11 H11A 109.5 . .
C10 C11 H11B 109.5 . .
H11A C11 H11B 109.5 . .
C10 C11 H11C 109.5 . .
H11A C11 H11C 109.5 . .
H11B C11 H11C 109.5 . .
N4 C12 N3 114.1(3) . .
N4 C12 C13 122.4(4) . .
N3 C12 C13 123.5(4) . .
N4 C12 Th1 56.42(17) . .
N3 C12 Th1 58.54(18) . .
C13 C12 Th1 170.1(3) . .
C12 C13 H13A 109.5 . .
C12 C13 H13B 109.5 . .
H13A C13 H13B 109.5 . .
C12 C13 H13C 109.5 . .
H13A C13 H13C 109.5 . .
H13B C13 H13C 109.5 . .
C15 C14 H14A 109.5 . .
C15 C14 H14B 109.5 . .
H14A C14 H14B 109.5 . .
C15 C14 H14C 109.5 . .
H14A C14 H14C 109.5 . .
H14B C14 H14C 109.5 . .
C16 C15 N4 116.5(4) . .
C16 C15 C14 117.8(4) . .
N4 C15 C14 113.7(3) . .
C16 C15 H15 101.7 . .
N4 C15 H15 101.7 . .
C14 C15 H15 101.7 . .
C15 C16 H16A 109.5 . .
C15 C16 H16B 109.5 . .
H16A C16 H16B 109.5 . .
C15 C16 H16C 109.5 . .
H16A C16 H16C 109.5 . .
H16B C16 H16C 109.5 . .
C18 C17 H17A 109.5 . .
C18 C17 H17B 109.5 . .
H17A C17 H17B 109.5 . .
C18 C17 H17C 109.5 . .
H17A C17 H17C 109.5 . .
H17B C17 H17C 109.5 . .
N5 C18 C17 108.9(3) . .
N5 C18 C19 110.5(3) . .
C17 C18 C19 110.5(3) . .
N5 C18 H18 109.0 . .
C17 C18 H18 109.0 . .
C19 C18 H18 109.0 . .
C18 C19 H19A 109.5 . .
C18 C19 H19B 109.5 . .
H19A C19 H19B 109.5 . .
C18 C19 H19C 109.5 . .
H19A C19 H19C 109.5 . .
H19B C19 H19C 109.5 . .
N6 C20 N5 109.7(3) . .
N6 C20 C21 125.2(3) . .
N5 C20 C21 124.9(3) . .
N6 C20 Th1 56.73(15) . .
N5 C20 Th1 55.53(15) . .
C21 C20 Th1 160.6(2) . .
C20 C21 Th1 113.7(2) . 2_665
C20 C21 H21A 108.8 . .
Th1 C21 H21A 108.8 2_665 .
C20 C21 H21B 108.8 . .
Th1 C21 H21B 108.8 2_665 .
H21A C21 H21B 107.7 . .
C23 C22 H22A 109.5 . .
C23 C22 H22B 109.5 . .
H22A C22 H22B 109.5 . .
C23 C22 H22C 109.5 . .
H22A C22 H22C 109.5 . .
H22B C22 H22C 109.5 . .
N6 C23 C24 108.2(3) . .
N6 C23 C22 111.5(3) . .
C24 C23 C22 109.3(3) . .
N6 C23 H23 109.2 . .
C24 C23 H23 109.2 . .
C22 C23 H23 109.2 . .
C23 C24 H24A 109.5 . .
C23 C24 H24B 109.5 . .
H24A C24 H24B 109.5 . .
C23 C24 H24C 109.5 . .
H24A C24 H24C 109.5 . .
H24B C24 H24C 109.5 . .
C29 C25 C27 42.6(7) . .
C27 C26 C28 169.3(17) . .
C27 C26 C29 57.8(12) . .
C28 C26 C29 132.0(11) . .
C26 C27 C29 90.9(15) . .
C26 C27 C28 6.1(10) . .
C29 C27 C28 96.6(11) . .
C26 C27 C25 132.8(16) . .
C29 C27 C25 41.9(7) . .
C28 C27 C25 138.6(9) . .
C26 C28 C27 4.5(7) . .
C25 C29 C27 95.5(12) . .
C25 C29 C26 126.7(11) . .
C27 C29 C26 31.3(7) . .
C4 N1 C2 122.4(3) . .
C4 N1 Th1 94.11(19) . .
C2 N1 Th1 138.93(19) . .
C4 N2 C7 121.3(3) . .
C4 N2 Th1 96.12(18) . .
C7 N2 Th1 142.5(2) . .
C12 N3 C10 124.3(3) . .
C12 N3 Th1 94.6(2) . .
C10 N3 Th1 140.7(2) . .
C12 N4 C15 125.6(3) . .
C12 N4 Th1 97.1(2) . .
C15 N4 Th1 135.3(3) . .
C20 N5 C18 120.1(3) . .
C20 N5 Th1 96.25(18) . .
C18 N5 Th1 143.7(2) . .
C20 N6 C23 121.1(3) . .
C20 N6 Th1 95.38(19) . .
C23 N6 Th1 141.3(2) . .
N5 Th1 N6 55.17(9) . .
N5 Th1 N2 160.49(9) . .
N6 Th1 N2 108.84(9) . .
N5 Th1 N4 94.73(9) . .
N6 Th1 N4 136.83(9) . .
N2 Th1 N4 91.54(9) . .
N5 Th1 N1 109.62(9) . .
N6 Th1 N1 81.90(8) . .
N2 Th1 N1 53.24(8) . .
N4 Th1 N1 80.89(9) . .
N5 Th1 N3 101.70(10) . .
N6 Th1 N3 150.74(9) . .
N2 Th1 N3 96.84(9) . .
N4 Th1 N3 53.05(10) . .
N1 Th1 N3 125.91(9) . .
N5 Th1 C21 96.03(9) . 2_665
N6 Th1 C21 84.37(9) . 2_665
N2 Th1 C21 92.97(9) . 2_665
N4 Th1 C21 133.47(10) . 2_665
N1 Th1 C21 135.73(9) . 2_665
N3 Th1 C21 80.44(10) . 2_665
N5 Th1 C20 28.22(9) . .
N6 Th1 C20 27.89(9) . .
N2 Th1 C20 136.73(9) . .
N4 Th1 C20 120.61(9) . .
N1 Th1 C20 100.79(8) . .
N3 Th1 C20 125.11(9) . .
C21 Th1 C20 84.97(9) 2_665 .
N5 Th1 C4 134.40(9) . .
N6 Th1 C4 92.47(8) . .
N2 Th1 C4 27.04(9) . .
N4 Th1 C4 89.50(9) . .
N1 Th1 C4 26.70(9) . .
N3 Th1 C4 116.49(9) . .
C21 Th1 C4 113.34(9) 2_665 .
C20 Th1 C4 117.91(9) . .
N5 Th1 C12 101.91(9) . .
N6 Th1 C12 156.04(10) . .
N2 Th1 C12 91.89(9) . .
N4 Th1 C12 26.50(10) . .
N1 Th1 C12 102.27(9) . .
N3 Th1 C12 26.83(10) . .
C21 Th1 C12 107.03(11) 2_665 .
C20 Th1 C12 130.06(9) . .
C4 Th1 C12 101.68(9) . .

loop_
_geom_bond_atom_site_label_1
_geom_bond_atom_site_label_2
_geom_bond_distance
_geom_bond_site_symmetry_2
C1 C2 1.523(5) .
C1 H1A 0.9800 .
C1 H1B 0.9800 .
C1 H1C 0.9800 .
C2 N1 1.472(4) .
C2 C3 1.536(5) .
C2 H2 1.0000 .
C3 H3A 0.9800 .
C3 H3B 0.9800 .
C3 H3C 0.9800 .
C4 N1 1.323(4) .
C4 N2 1.343(4) .
C4 C5 1.512(4) .
C4 Th1 2.936(3) .
C5 H5A 0.9800 .
C5 H5B 0.9800 .
C5 H5C 0.9800 .
C6 C7 1.529(5) .
C6 H6A 0.9800 .
C6 H6B 0.9800 .
C6 H6C 0.9800 .
C7 N2 1.460(4) .
C7 C8 1.519(5) .
C7 H7 1.0000 .
C8 H8A 0.9800 .
C8 H8B 0.9800 .
C8 H8C 0.9800 .
C9 C10 1.530(7) .
C9 H9A 0.9800 .
C9 H9B 0.9800 .
C9 H9C 0.9800 .
C10 N3 1.472(5) .
C10 C11 1.518(6) .
C10 H10 1.0000 .
C11 H11A 0.9800 .
C11 H11B 0.9800 .
C11 H11C 0.9800 .
C12 N4 1.330(5) .
C12 N3 1.340(5) .
C12 C13 1.512(5) .
C12 Th1 2.959(3) .
C13 H13A 0.9800 .
C13 H13B 0.9800 .
C13 H13C 0.9800 .
C14 C15 1.509(5) .
C14 H14A 0.9800 .
C14 H14B 0.9800 .
C14 H14C 0.9800 .
C15 C16 1.469(7) .
C15 N4 1.475(5) .
C15 H15 1.0000 .
C16 H16A 0.9800 .
C16 H16B 0.9800 .
C16 H16C 0.9800 .
C17 C18 1.522(5) .
C17 H17A 0.9800 .
C17 H17B 0.9800 .
C17 H17C 0.9800 .
C18 N5 1.459(4) .
C18 C19 1.524(6) .
C18 H18 1.0000 .
C19 H19A 0.9800 .
C19 H19B 0.9800 .
C19 H19C 0.9800 .
C20 N6 1.357(4) .
C20 N5 1.374(4) .
C20 C21 1.438(4) .
C20 Th1 2.888(3) .
C21 Th1 2.749(3) 2_665
C21 H21A 0.9900 .
C21 H21B 0.9900 .
C22 C23 1.534(5) .
C22 H22A 0.9800 .
C22 H22B 0.9800 .
C22 H22C 0.9800 .
C23 N6 1.459(4) .
C23 C24 1.525(5) .
C23 H23 1.0000 .
C24 H24A 0.9800 .
C24 H24B 0.9800 .
C24 H24C 0.9800 .
C25 C29 1.295(14) .
C25 C27 1.929(16) .
C26 C27 0.805(14) .
C26 C28 1.085(14) .
C26 C29 1.550(15) .
C27 C29 1.312(16) .
C27 C28 1.881(17) .
N1 Th1 2.528(3) .
N2 Th1 2.472(2) .
N3 Th1 2.532(3) .
N4 Th1 2.484(3) .
N5 Th1 2.395(3) .
N6 Th1 2.425(3) .
Th1 C21 2.749(3) 2_665
